data_7247312
loop_
_publ_author_name
'Huang, Wei-Chun'
'Chen, Wei-Hao'
'Chen, Chia-Ling'
'Liao, Tsung-Te'
'Chen, Yi-Wun'
'Chen, Jhy-Der'

_publ_section_title
;
 Formation of entangled Co(ii) coordination polymers based on
 bis-pyridyl-bis-amide and angular dicarboxylate ligands: a structural
 comparison
;
_journal_issue 39
_journal_name_full CrystEngComm
_journal_page_first 5575
_journal_page_last 5587
_journal_paper_doi 10.1039/D3CE00803G
_journal_volume 25
_journal_year 2023
_chemical_formula_sum 'C38 H28 Co N4 O9'
_chemical_formula_weight 743.57
_space_group_crystal_system triclinic
_space_group_IT_number 2
_space_group_name_Hall '-P 1'
_space_group_name_H-M_alt 'P -1'
_atom_sites_solution_hydrogens geom
_audit_creation_method SHELXL-2014/7
_audit_update_record
;
2023-08-06 deposited with the CCDC.	2023-09-04 downloaded from the CCDC.
;
_cell_angle_alpha 71.1164(14)
_cell_angle_beta 76.1766(14)
_cell_angle_gamma 88.4604(15)
_cell_formula_units_Z 2
_cell_length_a 12.8615(4)
_cell_length_b 13.3572(4)
_cell_length_c 13.9703(4)
_cell_measurement_reflns_used 9998
_cell_measurement_temperature 296(2)
_cell_measurement_theta_max 28.25
_cell_measurement_theta_min 2.27
_cell_volume 2201.74(12)
_computing_cell_refinement 'Bruker SAINT'
_computing_data_collection 'Bruker APEX2'
_computing_data_reduction 'Bruker SAINT'
_computing_molecular_graphics 'Bruker SHELXTL'
_computing_publication_material 'Bruker SHELXTL'
_computing_structure_refinement 'SHELXL-2014/7 (Sheldrick, 2014)'
_computing_structure_solution 'SHELXS-97 (Sheldrick 2008)'
_diffrn_ambient_temperature 296(2)
_diffrn_measured_fraction_theta_full 1.000
_diffrn_measured_fraction_theta_max 0.993
_diffrn_measurement_device_type 'Bruker APEX-II CCD'
_diffrn_measurement_method '\f and \w scans'
_diffrn_radiation_type MoK\a
_diffrn_radiation_wavelength 0.71073
_diffrn_reflns_av_R_equivalents 0.0311
_diffrn_reflns_av_unetI/netI 0.0363
_diffrn_reflns_Laue_measured_fraction_full 1.000
_diffrn_reflns_Laue_measured_fraction_max 0.993
_diffrn_reflns_limit_h_max 15
_diffrn_reflns_limit_h_min -17
_diffrn_reflns_limit_k_max 17
_diffrn_reflns_limit_k_min -17
_diffrn_reflns_limit_l_max 18
_diffrn_reflns_limit_l_min -18
_diffrn_reflns_number 41104
_diffrn_reflns_point_group_measured_fraction_full 1.000
_diffrn_reflns_point_group_measured_fraction_max 0.993
_diffrn_reflns_theta_full 25.242
_diffrn_reflns_theta_max 28.337
_diffrn_reflns_theta_min 1.588
_exptl_absorpt_coefficient_mu 0.439
_exptl_absorpt_correction_T_max 0.7457
_exptl_absorpt_correction_T_min 0.6805
_exptl_absorpt_correction_type multi-scan
_exptl_absorpt_process_details 'SADABS V2008/1 (Bruker AXS, 2008)'
_exptl_crystal_colour violet
_exptl_crystal_density_diffrn 1.122
_exptl_crystal_description Plate
_exptl_crystal_F_000 766
_exptl_crystal_size_max 0.300
_exptl_crystal_size_mid 0.300
_exptl_crystal_size_min 0.100
_refine_diff_density_max 0.332
_refine_diff_density_min -0.277
_refine_diff_density_rms 0.037
_refine_ls_extinction_method none
_refine_ls_goodness_of_fit_ref 1.058
_refine_ls_hydrogen_treatment constr
_refine_ls_matrix_type full
_refine_ls_number_parameters 471
_refine_ls_number_reflns 10916
_refine_ls_number_restraints 0
_refine_ls_restrained_S_all 1.058
_refine_ls_R_factor_all 0.0587
_refine_ls_R_factor_gt 0.0380
_refine_ls_shift/su_max 0.001
_refine_ls_shift/su_mean 0.000
_refine_ls_structure_factor_coef Fsqd
_refine_ls_weighting_details 'w=1/[\s^2^(Fo^2^)+(0.0475P)^2^+0.1172P] where P=(Fo^2^+2Fc^2^)/3'
_refine_ls_weighting_scheme calc
_refine_ls_wR_factor_gt 0.0919
_refine_ls_wR_factor_ref 0.0987
_reflns_Friedel_coverage 0.000
_reflns_number_gt 7823
_reflns_number_total 10916
_reflns_threshold_expression 'I > 2\s(I)'
_cod_data_source_file d3ce00803g2.cif
_cod_data_source_block 4
_cod_depositor_comments
;
The following automatic conversions were performed:

data item '_exptl_absorpt_correction_type' value 'multi_scan' was
changed to 'multi-scan' in accordance with the
/home/data/users/saulius/crontab/automatic-downloads/rss-feeds/RSC/lib/dictionaries/cif_core.dic
dictionary named 'cif_core.dic' version 2.4.2 last updated on
2011-04-26.

Automatic conversion script
Id: cif_fix_values 8170 2020-07-09 18:12:32Z antanas 

 Adding full bibliography for 7247304--7247313.cif.
;
_cod_database_code 7247312
_shelx_shelxl_version_number 2014/7
_shelx_space_group_comment
; 
The symmetry employed for this shelxl refinement is uniquely defined 
by the following loop, which should always be used as a source of 
symmetry information in preference to the above space-group names. 
They are only intended as comments. 
;
_shelx_estimated_absorpt_t_min 0.880
_shelx_estimated_absorpt_t_max 0.957

loop_
_space_group_symop_operation_xyz
'x, y, z'
'-x, -y, -z'

loop_
_atom_site_label
_atom_site_type_symbol
_atom_site_fract_x
_atom_site_fract_y
_atom_site_fract_z
_atom_site_U_iso_or_equiv
_atom_site_adp_type
_atom_site_occupancy
_atom_site_site_symmetry_order
_atom_site_calc_flag
_atom_site_refinement_flags_posn
_atom_site_refinement_flags_adp
_atom_site_refinement_flags_occupancy
_atom_site_disorder_assembly
_atom_site_disorder_group
Co Co 0.49992(2) 0.27246(2) 0.76515(2) 0.03703(7) Uani 1 1 d . . . . .
O1 O 1.00410(12) 0.38197(11) 0.93484(10) 0.0753(4) Uani 1 1 d . . . . .
O2 O 1.03757(10) 0.53880(11) 0.58791(9) 0.0621(3) Uani 1 1 d . . . . .
O3 O 1.35708(12) 0.84152(11) 0.57626(9) 0.0774(4) Uani 1 1 d . . . . .
O4 O 1.31813(12) 0.69926(11) 0.92487(10) 0.0708(4) Uani 1 1 d . . . . .
O5 O 0.35708(10) 0.30485(11) 0.70808(8) 0.0612(3) Uani 1 1 d . . . . .
O6 O 0.51568(9) 0.34583(9) 0.60184(8) 0.0487(3) Uani 1 1 d . . . . .
O7 O 0.21428(9) 0.41769(11) 0.28436(8) 0.0607(4) Uani 1 1 d . . . . .
O8 O 0.45813(9) 0.39101(9) -0.15836(8) 0.0513(3) Uani 1 1 d . . . . .
O9 O 0.43592(9) 0.22216(9) -0.07002(8) 0.0519(3) Uani 1 1 d . . . . .
N1 N 0.66135(10) 0.28857(10) 0.76061(9) 0.0384(3) Uani 1 1 d . . . . .
N2 N 1.01310(10) 0.44007(11) 0.75990(10) 0.0466(3) Uani 1 1 d . . . . .
N3 N 1.36001(11) 0.77651(10) 0.74797(10) 0.0455(3) Uani 1 1 d . . . . .
N4 N 1.50182(10) 1.11822(10) 0.75455(9) 0.0408(3) Uani 1 1 d . . . . .
C1 C 0.73353(13) 0.32952(14) 0.67015(12) 0.0489(4) Uani 1 1 d . . . . .
H1A H 0.7105 0.3481 0.6087 0.059 Uiso 1 1 calc R U . . .
C2 C 0.84052(13) 0.34553(14) 0.66359(13) 0.0518(4) Uani 1 1 d . . . . .
H2A H 0.8881 0.3744 0.5988 0.062 Uiso 1 1 calc R U . . .
C3 C 0.87696(12) 0.31880(12) 0.75306(12) 0.0421(4) Uani 1 1 d . . . . .
C4 C 0.80266(13) 0.27659(14) 0.84630(12) 0.0510(4) Uani 1 1 d . . . . .
H4B H 0.8239 0.2575 0.9087 0.061 Uiso 1 1 calc R U . . .
C5 C 0.69715(13) 0.26269(14) 0.84737(12) 0.0488(4) Uani 1 1 d . . . . .
H5A H 0.6482 0.2339 0.9114 0.059 Uiso 1 1 calc R U . . .
C6 C 0.99273(13) 0.33803(14) 0.74872(14) 0.0530(4) Uani 1 1 d . . . . .
H6A H 1.0134 0.2820 0.8040 0.064 Uiso 1 1 calc R U . . .
H6B H 1.0366 0.3356 0.6827 0.064 Uiso 1 1 calc R U . . .
C7 C 1.03537(12) 0.53307(14) 0.67637(13) 0.0464(4) Uani 1 1 d . . . . .
C8 C 1.05988(12) 0.62121(14) 0.71446(12) 0.0452(4) Uani 1 1 d . . . . .
H8A H 1.0074 0.6757 0.7036 0.054 Uiso 1 1 calc R U . . .
C9 C 1.05182(13) 0.56744(14) 0.83131(12) 0.0491(4) Uani 1 1 d . . . . .
H9A H 0.9968 0.5993 0.8726 0.059 Uiso 1 1 calc R U . . .
C10 C 1.01966(13) 0.45278(15) 0.85280(13) 0.0521(4) Uani 1 1 d . . . . .
C11 C 1.16181(13) 0.57863(13) 0.85438(12) 0.0478(4) Uani 1 1 d . . . . .
H11A H 1.1605 0.5412 0.9277 0.057 Uiso 1 1 calc R U . . .
C12 C 1.24414(13) 0.53697(13) 0.78271(14) 0.0483(4) Uani 1 1 d . . . . .
H12A H 1.2875 0.4826 0.8073 0.058 Uiso 1 1 calc R U . . .
C13 C 1.25043(12) 0.58307(13) 0.68265(13) 0.0459(4) Uani 1 1 d . . . . .
H13A H 1.2979 0.5633 0.6311 0.055 Uiso 1 1 calc R U . . .
C14 C 1.17500(13) 0.66997(13) 0.65830(11) 0.0445(4) Uani 1 1 d . . . . .
H14A H 1.1831 0.7020 0.5830 0.053 Uiso 1 1 calc R U . . .
C15 C 1.19685(13) 0.75255(13) 0.70777(12) 0.0463(4) Uani 1 1 d . . . . .
H15A H 1.1472 0.8097 0.6957 0.056 Uiso 1 1 calc R U . . .
C16 C 1.18591(13) 0.69891(13) 0.82530(12) 0.0463(4) Uani 1 1 d . . . . .
H16A H 1.1282 0.7294 0.8652 0.056 Uiso 1 1 calc R U . . .
C17 C 1.29173(15) 0.72287(13) 0.84319(13) 0.0494(4) Uani 1 1 d . . . . .
C18 C 1.31159(15) 0.79703(13) 0.66549(13) 0.0504(4) Uani 1 1 d . . . . .
C19 C 1.47159(14) 0.80587(13) 0.73587(14) 0.0552(4) Uani 1 1 d . . . . .
H19A H 1.5133 0.8040 0.6688 0.066 Uiso 1 1 calc R U . . .
H19B H 1.4990 0.7545 0.7897 0.066 Uiso 1 1 calc R U . . .
C20 C 1.48537(12) 0.91478(12) 0.74283(12) 0.0445(4) Uani 1 1 d . . . . .
C21 C 1.46703(19) 0.93242(15) 0.83640(14) 0.0722(6) Uani 1 1 d . . . . .
H21A H 1.4491 0.8756 0.8983 0.087 Uiso 1 1 calc R U . . .
C22 C 1.47497(17) 1.03322(14) 0.83944(13) 0.0648(5) Uani 1 1 d . . . . .
H22A H 1.4609 1.0428 0.9043 0.078 Uiso 1 1 calc R U . . .
C23 C 1.52402(16) 1.10006(14) 0.66438(13) 0.0592(5) Uani 1 1 d . . . . .
H23A H 1.5457 1.1575 0.6035 0.071 Uiso 1 1 calc R U . . .
C24 C 1.51685(16) 1.00116(14) 0.65551(13) 0.0598(5) Uani 1 1 d . . . . .
H24A H 1.5335 0.9931 0.5900 0.072 Uiso 1 1 calc R U . . .
C25 C 0.41539(13) 0.33977(13) 0.61614(12) 0.0438(4) Uani 1 1 d . . . . .
C26 C 0.36536(12) 0.36802(12) 0.52605(11) 0.0407(4) Uani 1 1 d . . . . .
C27 C 0.42639(12) 0.39007(13) 0.42533(12) 0.0430(4) Uani 1 1 d . . . . .
H27A H 0.5008 0.3933 0.4126 0.052 Uiso 1 1 calc R U . . .
C28 C 0.37867(13) 0.40745(13) 0.34291(11) 0.0457(4) Uani 1 1 d . . . . .
H28A H 0.4205 0.4224 0.2752 0.055 Uiso 1 1 calc R U . . .
C29 C 0.26913(13) 0.40235(13) 0.36217(11) 0.0430(4) Uani 1 1 d . . . . .
C30 C 0.20681(14) 0.38675(17) 0.46108(12) 0.0614(5) Uani 1 1 d . . . . .
H30A H 0.1325 0.3873 0.4734 0.074 Uiso 1 1 calc R U . . .
C31 C 0.25639(14) 0.37026(16) 0.54174(12) 0.0601(5) Uani 1 1 d . . . . .
H31A H 0.2146 0.3604 0.6087 0.072 Uiso 1 1 calc R U . . .
C32 C 0.26738(13) 0.39262(15) 0.19612(12) 0.0473(4) Uani 1 1 d . . . . .
C33 C 0.31321(16) 0.47182(15) 0.10670(13) 0.0589(5) Uani 1 1 d . . . . .
H33A H 0.3106 0.5421 0.1045 0.071 Uiso 1 1 calc R U . . .
C34 C 0.36378(15) 0.44638(14) 0.01905(12) 0.0520(4) Uani 1 1 d . . . . .
H34A H 0.3950 0.5002 -0.0423 0.062 Uiso 1 1 calc R U . . .
C35 C 0.36842(12) 0.34302(12) 0.02149(11) 0.0386(3) Uani 1 1 d . . . . .
C36 C 0.32003(15) 0.26387(14) 0.11197(13) 0.0561(5) Uani 1 1 d . . . . .
H36A H 0.3215 0.1935 0.1142 0.067 Uiso 1 1 calc R U . . .
C37 C 0.26891(16) 0.28939(16) 0.20002(13) 0.0621(5) Uani 1 1 d . . . . .
H37A H 0.2359 0.2363 0.2612 0.075 Uiso 1 1 calc R U . . .
C38 C 0.42424(12) 0.31739(13) -0.07449(11) 0.0397(3) Uani 1 1 d . . . . .

loop_
_atom_site_aniso_label
_atom_site_aniso_U_11
_atom_site_aniso_U_22
_atom_site_aniso_U_33
_atom_site_aniso_U_23
_atom_site_aniso_U_13
_atom_site_aniso_U_12
Co 0.03805(12) 0.04664(13) 0.03057(11) -0.01837(9) -0.00754(8) -0.00279(9)
O1 0.0953(11) 0.0801(10) 0.0416(7) -0.0101(7) -0.0088(7) -0.0387(8)
O2 0.0542(7) 0.0964(10) 0.0411(7) -0.0273(7) -0.0131(6) -0.0097(7)
O3 0.1011(11) 0.0790(10) 0.0379(7) -0.0076(7) -0.0015(7) -0.0379(8)
O4 0.0952(10) 0.0728(9) 0.0450(7) -0.0119(6) -0.0247(7) -0.0288(7)
O5 0.0544(7) 0.1006(10) 0.0337(6) -0.0277(6) -0.0137(5) 0.0153(7)
O6 0.0486(7) 0.0543(7) 0.0463(6) -0.0142(5) -0.0196(5) -0.0052(5)
O7 0.0564(7) 0.1036(10) 0.0379(6) -0.0403(6) -0.0204(5) 0.0350(7)
O8 0.0625(7) 0.0575(7) 0.0320(6) -0.0169(5) -0.0050(5) 0.0066(6)
O9 0.0634(8) 0.0519(7) 0.0419(6) -0.0243(5) -0.0021(5) -0.0030(6)
N1 0.0391(7) 0.0464(7) 0.0336(7) -0.0187(6) -0.0076(5) -0.0042(6)
N2 0.0372(7) 0.0649(9) 0.0412(7) -0.0227(7) -0.0074(6) -0.0102(6)
N3 0.0541(8) 0.0415(7) 0.0403(7) -0.0153(6) -0.0063(6) -0.0120(6)
N4 0.0448(7) 0.0448(7) 0.0356(7) -0.0184(6) -0.0064(6) -0.0075(6)
C1 0.0466(10) 0.0663(11) 0.0334(8) -0.0146(8) -0.0100(7) -0.0093(8)
C2 0.0429(9) 0.0692(12) 0.0379(9) -0.0155(8) -0.0009(7) -0.0121(8)
C3 0.0366(8) 0.0492(9) 0.0463(9) -0.0246(7) -0.0081(7) -0.0025(7)
C4 0.0450(10) 0.0751(12) 0.0377(9) -0.0209(8) -0.0147(7) -0.0036(8)
C5 0.0455(9) 0.0661(11) 0.0326(8) -0.0153(8) -0.0054(7) -0.0091(8)
C6 0.0396(9) 0.0672(12) 0.0603(11) -0.0322(9) -0.0111(8) -0.0021(8)
C7 0.0285(8) 0.0719(12) 0.0419(9) -0.0231(8) -0.0079(7) -0.0014(7)
C8 0.0383(9) 0.0587(10) 0.0413(9) -0.0197(8) -0.0105(7) 0.0027(7)
C9 0.0449(9) 0.0649(11) 0.0377(8) -0.0237(8) 0.0004(7) -0.0103(8)
C10 0.0432(9) 0.0717(12) 0.0401(9) -0.0209(9) -0.0020(7) -0.0171(8)
C11 0.0575(10) 0.0546(10) 0.0299(8) -0.0104(7) -0.0105(7) -0.0165(8)
C12 0.0470(9) 0.0420(9) 0.0614(11) -0.0163(8) -0.0237(8) -0.0042(7)
C13 0.0358(8) 0.0583(10) 0.0501(10) -0.0304(8) -0.0036(7) -0.0074(7)
C14 0.0505(10) 0.0544(10) 0.0260(7) -0.0099(7) -0.0079(7) -0.0078(8)
C15 0.0528(10) 0.0437(9) 0.0418(9) -0.0130(7) -0.0117(7) 0.0003(7)
C16 0.0525(10) 0.0513(10) 0.0352(8) -0.0190(7) -0.0024(7) -0.0084(7)
C17 0.0679(12) 0.0417(9) 0.0390(9) -0.0149(7) -0.0096(8) -0.0129(8)
C18 0.0687(12) 0.0400(9) 0.0394(9) -0.0119(7) -0.0072(8) -0.0112(8)
C19 0.0560(11) 0.0474(10) 0.0641(11) -0.0266(9) -0.0056(9) -0.0070(8)
C20 0.0415(9) 0.0452(9) 0.0488(9) -0.0212(8) -0.0057(7) -0.0070(7)
C21 0.1191(18) 0.0460(11) 0.0421(10) -0.0123(8) -0.0031(11) -0.0124(11)
C22 0.1063(16) 0.0524(11) 0.0358(9) -0.0201(8) -0.0083(10) -0.0081(10)
C23 0.0879(14) 0.0477(10) 0.0348(9) -0.0145(8) 0.0022(9) -0.0170(9)
C24 0.0848(14) 0.0554(11) 0.0414(9) -0.0274(9) -0.0015(9) -0.0106(9)
C25 0.0510(10) 0.0490(9) 0.0404(9) -0.0228(7) -0.0168(7) 0.0077(7)
C26 0.0447(9) 0.0484(9) 0.0348(8) -0.0199(7) -0.0125(7) 0.0072(7)
C27 0.0389(8) 0.0522(10) 0.0395(8) -0.0182(7) -0.0072(7) -0.0022(7)
C28 0.0487(10) 0.0575(10) 0.0300(8) -0.0165(7) -0.0048(7) 0.0026(8)
C29 0.0475(9) 0.0574(10) 0.0314(8) -0.0224(7) -0.0139(7) 0.0166(7)
C30 0.0396(9) 0.1119(16) 0.0380(9) -0.0318(10) -0.0106(7) 0.0213(10)
C31 0.0463(10) 0.1065(16) 0.0310(8) -0.0297(9) -0.0071(7) 0.0167(10)
C32 0.0470(9) 0.0730(12) 0.0328(8) -0.0282(8) -0.0163(7) 0.0180(8)
C33 0.0866(14) 0.0523(11) 0.0431(10) -0.0247(8) -0.0140(9) 0.0124(9)
C34 0.0708(12) 0.0524(10) 0.0330(8) -0.0170(8) -0.0084(8) 0.0027(8)
C35 0.0393(8) 0.0536(10) 0.0294(7) -0.0200(7) -0.0116(6) 0.0037(7)
C36 0.0708(12) 0.0530(11) 0.0425(9) -0.0212(8) -0.0018(8) -0.0016(9)
C37 0.0744(13) 0.0661(13) 0.0353(9) -0.0140(9) 0.0034(8) -0.0015(10)
C38 0.0368(8) 0.0549(10) 0.0329(8) -0.0204(7) -0.0104(6) 0.0009(7)

loop_
_atom_type_symbol
_atom_type_description
_atom_type_scat_dispersion_real
_atom_type_scat_dispersion_imag
_atom_type_scat_source
C C 0.0033 0.0016 'International Tables Vol C Tables 4.2.6.8 and 6.1.1.4'
H H 0.0000 0.0000 'International Tables Vol C Tables 4.2.6.8 and 6.1.1.4'
N N 0.0061 0.0033 'International Tables Vol C Tables 4.2.6.8 and 6.1.1.4'
O O 0.0106 0.0060 'International Tables Vol C Tables 4.2.6.8 and 6.1.1.4'
Co Co 0.3494 0.9721 'International Tables Vol C Tables 4.2.6.8 and 6.1.1.4'

loop_
_geom_angle_atom_site_label_1
_geom_angle_atom_site_label_2
_geom_angle_atom_site_label_3
_geom_angle
_geom_angle_site_symmetry_1
_geom_angle_site_symmetry_3
_geom_angle_publ_flag
N1 Co N4 97.07(5) . 1_445 ?
N1 Co O6 96.24(5) . . ?
N4 Co O6 92.96(5) 1_445 . ?
N1 Co O9 99.26(5) . 1_556 ?
N4 Co O9 94.99(4) 1_445 1_556 ?
O6 Co O9 161.55(5) . 1_556 ?
N1 Co O5 156.19(5) . . ?
N4 Co O5 91.82(5) 1_445 . ?
O6 Co O5 61.15(4) . . ?
O9 Co O5 101.92(5) 1_556 . ?
N1 Co O8 92.26(5) . 1_556 ?
N4 Co O8 155.32(5) 1_445 1_556 ?
O6 Co O8 108.73(4) . 1_556 ?
O9 Co O8 60.86(4) 1_556 1_556 ?
O5 Co O8 88.65(5) . 1_556 ?
N1 Co C38 98.24(5) . 1_556 ?
N4 Co C38 125.20(5) 1_445 1_556 ?
O6 Co C38 136.63(5) . 1_556 ?
O9 Co C38 30.61(5) 1_556 1_556 ?
O5 Co C38 94.51(5) . 1_556 ?
O8 Co C38 30.33(4) 1_556 1_556 ?
N1 Co C25 126.58(5) . . ?
N4 Co C25 91.52(5) 1_445 . ?
O6 Co C25 30.50(5) . . ?
O9 Co C25 132.45(5) 1_556 . ?
O5 Co C25 30.69(5) . . ?
O8 Co C25 101.17(5) 1_556 . ?
C38 Co C25 118.83(5) 1_556 . ?
C25 O5 Co 89.04(10) . . ?
C25 O6 Co 90.10(9) . . ?
C29 O7 C32 116.48(11) . . ?
C38 O8 Co 88.38(9) . 1_554 ?
C38 O9 Co 89.81(9) . 1_554 ?
C1 N1 C5 117.01(13) . . ?
C1 N1 Co 120.88(10) . . ?
C5 N1 Co 122.06(10) . . ?
C7 N2 C10 113.17(14) . . ?
C7 N2 C6 122.78(14) . . ?
C10 N2 C6 123.90(15) . . ?
C17 N3 C18 112.96(14) . . ?
C17 N3 C19 123.28(14) . . ?
C18 N3 C19 123.74(14) . . ?
C23 N4 C22 115.92(14) . . ?
C23 N4 Co 122.76(11) . 1_665 ?
C22 N4 Co 121.23(10) . 1_665 ?
N1 C1 C2 122.92(15) . . ?
N1 C1 H1A 118.5 . . ?
C2 C1 H1A 118.5 . . ?
C1 C2 C3 119.85(15) . . ?
C1 C2 H2A 120.1 . . ?
C3 C2 H2A 120.1 . . ?
C4 C3 C2 117.28(15) . . ?
C4 C3 C6 121.55(15) . . ?
C2 C3 C6 121.15(15) . . ?
C5 C4 C3 119.93(15) . . ?
C5 C4 H4B 120.0 . . ?
C3 C4 H4B 120.0 . . ?
N1 C5 C4 123.01(15) . . ?
N1 C5 H5A 118.5 . . ?
C4 C5 H5A 118.5 . . ?
N2 C6 C3 112.14(14) . . ?
N2 C6 H6A 109.2 . . ?
C3 C6 H6A 109.2 . . ?
N2 C6 H6B 109.2 . . ?
C3 C6 H6B 109.2 . . ?
H6A C6 H6B 107.9 . . ?
O2 C7 N2 123.86(16) . . ?
O2 C7 C8 127.36(16) . . ?
N2 C7 C8 108.74(13) . . ?
C7 C8 C9 104.75(13) . . ?
C7 C8 C14 110.32(13) . . ?
C9 C8 C14 109.90(13) . . ?
C7 C8 H8A 110.6 . . ?
C9 C8 H8A 110.6 . . ?
C14 C8 H8A 110.6 . . ?
C10 C9 C8 104.92(13) . . ?
C10 C9 C11 111.41(15) . . ?
C8 C9 C11 109.52(12) . . ?
C10 C9 H9A 110.3 . . ?
C8 C9 H9A 110.3 . . ?
C11 C9 H9A 110.3 . . ?
O1 C10 N2 124.10(17) . . ?
O1 C10 C9 127.49(16) . . ?
N2 C10 C9 108.39(14) . . ?
C12 C11 C16 108.66(13) . . ?
C12 C11 C9 107.86(13) . . ?
C16 C11 C9 105.66(14) . . ?
C12 C11 H11A 111.5 . . ?
C16 C11 H11A 111.5 . . ?
C9 C11 H11A 111.5 . . ?
C13 C12 C11 115.10(15) . . ?
C13 C12 H12A 122.5 . . ?
C11 C12 H12A 122.5 . . ?
C12 C13 C14 114.66(14) . . ?
C12 C13 H13A 122.7 . . ?
C14 C13 H13A 122.7 . . ?
C13 C14 C15 107.84(13) . . ?
C13 C14 C8 107.28(13) . . ?
C15 C14 C8 107.02(12) . . ?
C13 C14 H14A 111.5 . . ?
C15 C14 H14A 111.5 . . ?
C8 C14 H14A 111.5 . . ?
C18 C15 C16 104.52(13) . . ?
C18 C15 C14 111.04(13) . . ?
C16 C15 C14 109.95(13) . . ?
C18 C15 H15A 110.4 . . ?
C16 C15 H15A 110.4 . . ?
C14 C15 H15A 110.4 . . ?
C17 C16 C15 105.07(13) . . ?
C17 C16 C11 112.03(14) . . ?
C15 C16 C11 109.44(12) . . ?
C17 C16 H16A 110.1 . . ?
C15 C16 H16A 110.1 . . ?
C11 C16 H16A 110.1 . . ?
O4 C17 N3 123.14(17) . . ?
O4 C17 C16 128.14(16) . . ?
N3 C17 C16 108.70(14) . . ?
O3 C18 N3 123.65(17) . . ?
O3 C18 C15 127.76(17) . . ?
N3 C18 C15 108.58(13) . . ?
N3 C19 C20 112.13(14) . . ?
N3 C19 H19A 109.2 . . ?
C20 C19 H19A 109.2 . . ?
N3 C19 H19B 109.2 . . ?
C20 C19 H19B 109.2 . . ?
H19A C19 H19B 107.9 . . ?
C24 C20 C21 116.52(15) . . ?
C24 C20 C19 121.45(15) . . ?
C21 C20 C19 122.03(15) . . ?
C20 C21 C22 120.28(17) . . ?
C20 C21 H21A 119.9 . . ?
C22 C21 H21A 119.9 . . ?
N4 C22 C21 123.44(16) . . ?
N4 C22 H22A 118.3 . . ?
C21 C22 H22A 118.3 . . ?
N4 C23 C24 123.71(16) . . ?
N4 C23 H23A 118.1 . . ?
C24 C23 H23A 118.1 . . ?
C20 C24 C23 120.01(15) . . ?
C20 C24 H24A 120.0 . . ?
C23 C24 H24A 120.0 . . ?
O6 C25 O5 119.53(14) . . ?
O6 C25 C26 120.58(14) . . ?
O5 C25 C26 119.82(15) . . ?
O6 C25 Co 59.39(8) . . ?
O5 C25 Co 60.27(8) . . ?
C26 C25 Co 173.62(11) . . ?
C31 C26 C27 118.21(14) . . ?
C31 C26 C25 120.31(14) . . ?
C27 C26 C25 121.46(14) . . ?
C26 C27 C28 121.00(15) . . ?
C26 C27 H27A 119.5 . . ?
C28 C27 H27A 119.5 . . ?
C29 C28 C27 119.24(14) . . ?
C29 C28 H28A 120.4 . . ?
C27 C28 H28A 120.4 . . ?
C28 C29 C30 120.67(15) . . ?
C28 C29 O7 123.21(13) . . ?
C30 C29 O7 116.04(14) . . ?
C29 C30 C31 118.82(16) . . ?
C29 C30 H30A 120.6 . . ?
C31 C30 H30A 120.6 . . ?
C26 C31 C30 121.82(15) . . ?
C26 C31 H31A 119.1 . . ?
C30 C31 H31A 119.1 . . ?
C33 C32 C37 121.12(15) . . ?
C33 C32 O7 119.57(16) . . ?
C37 C32 O7 119.26(16) . . ?
C32 C33 C34 119.17(17) . . ?
C32 C33 H33A 120.4 . . ?
C34 C33 H33A 120.4 . . ?
C35 C34 C33 120.87(16) . . ?
C35 C34 H34A 119.6 . . ?
C33 C34 H34A 119.6 . . ?
C34 C35 C36 119.30(14) . . ?
C34 C35 C38 119.88(14) . . ?
C36 C35 C38 120.82(14) . . ?
C35 C36 C37 119.86(17) . . ?
C35 C36 H36A 120.1 . . ?
C37 C36 H36A 120.1 . . ?
C32 C37 C36 119.65(16) . . ?
C32 C37 H37A 120.2 . . ?
C36 C37 H37A 120.2 . . ?
O8 C38 O9 120.64(13) . . ?
O8 C38 C35 119.51(14) . . ?
O9 C38 C35 119.84(14) . . ?
O8 C38 Co 61.28(8) . 1_554 ?
O9 C38 Co 59.58(8) . 1_554 ?
C35 C38 Co 174.80(11) . 1_554 ?

loop_
_geom_bond_atom_site_label_1
_geom_bond_atom_site_label_2
_geom_bond_distance
_geom_bond_site_symmetry_2
_geom_bond_publ_flag
Co N1 2.0768(12) . ?
Co N4 2.1120(12) 1_445 ?
Co O6 2.1329(11) . ?
Co O9 2.1340(11) 1_556 ?
Co O5 2.1522(12) . ?
Co O8 2.1711(11) 1_556 ?
Co C38 2.4746(14) 1_556 ?
Co C25 2.4781(16) . ?
O1 C10 1.203(2) . ?
O2 C7 1.2067(18) . ?
O3 C18 1.2000(19) . ?
O4 C17 1.2097(19) . ?
O5 C25 1.2651(19) . ?
O6 C25 1.2579(19) . ?
O7 C29 1.3913(18) . ?
O7 C32 1.3967(17) . ?
O8 C38 1.2502(18) . ?
O8 Co 2.1710(11) 1_554 ?
O9 C38 1.2599(18) . ?
O9 Co 2.1340(11) 1_554 ?
N1 C1 1.3332(18) . ?
N1 C5 1.3370(19) . ?
N2 C7 1.381(2) . ?
N2 C10 1.384(2) . ?
N2 C6 1.458(2) . ?
N3 C17 1.383(2) . ?
N3 C18 1.386(2) . ?
N3 C19 1.454(2) . ?
N4 C23 1.3227(19) . ?
N4 C22 1.330(2) . ?
N4 Co 2.1119(12) 1_665 ?
C1 C2 1.375(2) . ?
C1 H1A 0.9300 . ?
C2 C3 1.375(2) . ?
C2 H2A 0.9300 . ?
C3 C4 1.374(2) . ?
C3 C6 1.501(2) . ?
C4 C5 1.371(2) . ?
C4 H4B 0.9300 . ?
C5 H5A 0.9300 . ?
C6 H6A 0.9700 . ?
C6 H6B 0.9700 . ?
C7 C8 1.508(2) . ?
C8 C9 1.535(2) . ?
C8 C14 1.549(2) . ?
C8 H8A 0.9800 . ?
C9 C10 1.511(2) . ?
C9 C11 1.545(2) . ?
C9 H9A 0.9800 . ?
C11 C12 1.502(2) . ?
C11 C16 1.545(2) . ?
C11 H11A 0.9800 . ?
C12 C13 1.316(2) . ?
C12 H12A 0.9300 . ?
C13 C14 1.499(2) . ?
C13 H13A 0.9300 . ?
C14 C15 1.541(2) . ?
C14 H14A 0.9800 . ?
C15 C18 1.511(2) . ?
C15 C16 1.537(2) . ?
C15 H15A 0.9800 . ?
C16 C17 1.502(2) . ?
C16 H16A 0.9800 . ?
C19 C20 1.507(2) . ?
C19 H19A 0.9700 . ?
C19 H19B 0.9700 . ?
C20 C24 1.364(2) . ?
C20 C21 1.367(2) . ?
C21 C22 1.368(2) . ?
C21 H21A 0.9300 . ?
C22 H22A 0.9300 . ?
C23 C24 1.374(2) . ?
C23 H23A 0.9300 . ?
C24 H24A 0.9300 . ?
C25 C26 1.486(2) . ?
C26 C31 1.367(2) . ?
C26 C27 1.378(2) . ?
C27 C28 1.383(2) . ?
C27 H27A 0.9300 . ?
C28 C29 1.369(2) . ?
C28 H28A 0.9300 . ?
C29 C30 1.374(2) . ?
C30 C31 1.378(2) . ?
C30 H30A 0.9300 . ?
C31 H31A 0.9300 . ?
C32 C33 1.361(2) . ?
C32 C37 1.362(2) . ?
C33 C34 1.384(2) . ?
C33 H33A 0.9300 . ?
C34 C35 1.370(2) . ?
C34 H34A 0.9300 . ?
C35 C36 1.377(2) . ?
C35 C38 1.5014(19) . ?
C36 C37 1.391(2) . ?
C36 H36A 0.9300 . ?
C37 H37A 0.9300 . ?
C38 Co 2.4745(14) 1_554 ?
